data_2213338
loop_
_publ_author_name
'Qi Zhang'
'Jian Gong'

_publ_section_title
;
 Tetraaquabis[2-(4-pyridyl)ethanesulfonato-\k<i>N</i>]cobalt(II)
;
_journal_coeditor_code HB2348
_journal_issue 5
_journal_name_full 'Acta Crystallographica Section E'
_journal_page_first m1300
_journal_page_last m1301
_journal_paper_doi 10.1107/S1600536807015292
_journal_volume 63
_journal_year 2007
_chemical_formula_iupac '[Co (C7 H8 O3 S)2 (H2 O)4]'
_chemical_formula_moiety 'C14 H24 Co N2 O10 S2'
_chemical_formula_sum 'C14 H24 Co N2 O10 S2'
_chemical_formula_weight 503.40
_chemical_name_systematic
;
Tetraaquabis[2-(4-pyridyl)ethanesulfonato-\kN]cobalt(II)
;
_space_group_IT_number 14
_symmetry_cell_setting monoclinic
_symmetry_space_group_name_Hall '-P 2ybc'
_symmetry_space_group_name_H-M 'P 1 21/c 1'
_atom_sites_solution_hydrogens mixed
_atom_sites_solution_primary direct
_atom_sites_solution_secondary difmap
_audit_creation_method SHELXL-97
_cell_angle_alpha 90.00
_cell_angle_beta 94.9650(10)
_cell_angle_gamma 90.00
_cell_formula_units_Z 2
_cell_length_a 9.1469(8)
_cell_length_b 8.7961(7)
_cell_length_c 12.4910(10)
_cell_measurement_reflns_used 1910
_cell_measurement_temperature 173(2)
_cell_measurement_theta_max 25.74
_cell_measurement_theta_min 2.23
_cell_volume 1001.22(14)
_computing_cell_refinement 'SAINT (Bruker, 1999)'
_computing_data_collection 'SMART (Bruker, 1999)'
_computing_data_reduction SAINT
_computing_molecular_graphics 'ORTEP-3 (Farrugia, 1997)'
_computing_publication_material 'SHELXL97 (Sheldrick, 1997)'
_computing_structure_refinement 'SHELXL97 (Sheldrick, 1997)'
_computing_structure_solution 'SHELXS97 (Sheldrick, 1997)'
_diffrn_ambient_temperature 173(2)
_diffrn_measured_fraction_theta_full 0.993
_diffrn_measured_fraction_theta_max 0.993
_diffrn_measurement_device_type 'Bruker SMART 1K CCD'
_diffrn_measurement_method \w
_diffrn_radiation_monochromator graphite
_diffrn_radiation_source 'fine-focus sealed tube'
_diffrn_radiation_type MoK\a
_diffrn_radiation_wavelength 0.71073
_diffrn_reflns_av_R_equivalents 0.0192
_diffrn_reflns_av_sigmaI/netI 0.0210
_diffrn_reflns_limit_h_max 10
_diffrn_reflns_limit_h_min -11
_diffrn_reflns_limit_k_max 10
_diffrn_reflns_limit_k_min -10
_diffrn_reflns_limit_l_max 15
_diffrn_reflns_limit_l_min -14
_diffrn_reflns_number 5462
_diffrn_reflns_theta_full 25.74
_diffrn_reflns_theta_max 25.74
_diffrn_reflns_theta_min 2.23
_diffrn_standards_decay_% 0
_diffrn_standards_interval_count 0
_diffrn_standards_number 0
_exptl_absorpt_coefficient_mu 1.121
_exptl_absorpt_correction_T_max 0.836
_exptl_absorpt_correction_T_min 0.631
_exptl_absorpt_correction_type multi-scan
_exptl_absorpt_process_details '(SADABS; Bruker, 1999)'
_exptl_crystal_colour orange
_exptl_crystal_density_diffrn 1.670
_exptl_crystal_density_method 'not measured'
_exptl_crystal_description slab
_exptl_crystal_F_000 522
_exptl_crystal_size_max 0.46
_exptl_crystal_size_mid 0.42
_exptl_crystal_size_min 0.16
_refine_diff_density_max 0.323
_refine_diff_density_min -0.295
_refine_ls_extinction_method none
_refine_ls_goodness_of_fit_ref 1.115
_refine_ls_hydrogen_treatment mixed
_refine_ls_matrix_type full
_refine_ls_number_parameters 149
_refine_ls_number_reflns 1900
_refine_ls_number_restraints 6
_refine_ls_restrained_S_all 1.114
_refine_ls_R_factor_all 0.0300
_refine_ls_R_factor_gt 0.0240
_refine_ls_shift/su_max 0.000
_refine_ls_shift/su_mean 0.000
_refine_ls_structure_factor_coef Fsqd
_refine_ls_weighting_details 'calc w=1/[\s^2^(Fo^2^)+(0.0298P)^2^+0.559P] where P=(Fo^2^+2Fc^2^)/3'
_refine_ls_weighting_scheme calc
_refine_ls_wR_factor_gt 0.0621
_refine_ls_wR_factor_ref 0.0662
_reflns_number_gt 1695
_reflns_number_total 1900
_reflns_threshold_expression I>2\s(I)
_cod_data_source_file hb2348.cif
_cod_data_source_block I
_cod_depositor_comments
;
The following automatic conversions were performed:

'_atom_sites_solution_hydrogens' value 'difmap and geom' was changed
to 'mixed'.

Automatic conversion script
Id: cif_fix_values 6452 2018-10-05 10:23:21Z andrius 
;
_cod_original_cell_volume 1001.20(14)
_cod_original_sg_symbol_H-M 'P 21/c'
_cod_database_code 2213338
_cod_database_fobs_code 2213338

loop_
_symmetry_equiv_pos_as_xyz
'x, y, z'
'-x, y+1/2, -z+1/2'
'-x, -y, -z'
'x, -y-1/2, z-1/2'

loop_
_atom_site_type_symbol
_atom_site_label
_atom_site_fract_x
_atom_site_fract_y
_atom_site_fract_z
_atom_site_U_iso_or_equiv
_atom_site_adp_type
_atom_site_calc_flag
_atom_site_refinement_flags
_atom_site_occupancy
Co Co1 0.5000 0.5000 0.5000 0.02008(11) Uani d S 1
S S1 1.25646(5) 0.55836(6) 0.09368(4) 0.02584(13) Uani d . 1
O O2W 0.56803(16) 0.70324(16) 0.57530(12) 0.0301(3) Uani d D 1
O O1W 0.35172(16) 0.62465(18) 0.39434(11) 0.0335(3) Uani d D 1
N N1 0.67513(16) 0.52338(17) 0.39859(12) 0.0229(3) Uani d . 1
C C3 0.8992(2) 0.5986(2) 0.26877(16) 0.0278(4) Uani d . 1
C C2 0.7655(2) 0.5420(2) 0.22510(15) 0.0297(4) Uani d . 1
H H2 0.7481 0.5278 0.1497 0.036 Uiso calc R 1
C C5 0.8062(2) 0.5732(2) 0.44080(15) 0.0273(4) Uani d . 1
H H5 0.8218 0.5831 0.5167 0.033 Uiso calc R 1
C C4 0.9194(2) 0.6109(2) 0.37965(16) 0.0289(4) Uani d . 1
H H4 1.0106 0.6449 0.4133 0.035 Uiso calc R 1
C C1 0.6579(2) 0.5064(2) 0.29202(15) 0.0266(4) Uani d . 1
H H1 0.5670 0.4680 0.2606 0.032 Uiso calc R 1
C C7 1.1026(2) 0.5074(2) 0.16362(17) 0.0293(4) Uani d . 1
H H7A 1.0358 0.4427 0.1166 0.035 Uiso calc R 1
H H7B 1.1366 0.4469 0.2278 0.035 Uiso calc R 1
O O3 1.35377(15) 0.64332(18) 0.17144(10) 0.0330(3) Uani d . 1
O O2 1.20187(16) 0.65348(18) 0.00362(11) 0.0369(4) Uani d . 1
O O1 1.3213(2) 0.41775(19) 0.06149(15) 0.0535(5) Uani d . 1
C C6 1.0185(2) 0.6451(2) 0.19857(18) 0.0352(5) Uani d . 1
H H6A 1.0871 0.7159 0.2389 0.042 Uiso calc R 1
H H6B 0.9739 0.6991 0.1343 0.042 Uiso calc R 1
H H9 0.357(3) 0.636(3) 0.3286(13) 0.049(7) Uiso d D 1
H H11 0.605(3) 0.765(3) 0.5346(18) 0.053(8) Uiso d D 1
H H10 0.508(3) 0.751(3) 0.6112(19) 0.060(8) Uiso d D 1
H H8 0.311(3) 0.695(2) 0.4225(17) 0.048(8) Uiso d D 1

loop_
_atom_site_aniso_label
_atom_site_aniso_U_11
_atom_site_aniso_U_22
_atom_site_aniso_U_33
_atom_site_aniso_U_12
_atom_site_aniso_U_13
_atom_site_aniso_U_23
Co1 0.01980(18) 0.0227(2) 0.01860(18) -0.00042(13) 0.00657(13) -0.00053(13)
S1 0.0269(2) 0.0273(3) 0.0251(2) -0.00171(19) 0.01256(18) -0.00118(19)
O2W 0.0332(8) 0.0263(8) 0.0328(8) -0.0034(6) 0.0135(6) -0.0055(6)
O1W 0.0408(8) 0.0391(9) 0.0215(7) 0.0131(7) 0.0074(6) 0.0022(6)
N1 0.0214(7) 0.0261(9) 0.0221(8) 0.0011(6) 0.0068(6) 0.0014(6)
C3 0.0283(10) 0.0221(10) 0.0351(10) 0.0055(8) 0.0147(8) 0.0061(8)
C2 0.0331(11) 0.0358(11) 0.0211(9) 0.0044(9) 0.0079(8) 0.0022(8)
C5 0.0274(9) 0.0309(11) 0.0239(9) 0.0008(8) 0.0035(7) -0.0011(8)
C4 0.0211(9) 0.0306(11) 0.0355(10) -0.0016(8) 0.0049(8) -0.0002(8)
C1 0.0229(9) 0.0319(11) 0.0251(9) 0.0020(8) 0.0032(7) -0.0001(8)
C7 0.0287(10) 0.0270(10) 0.0346(10) -0.0044(8) 0.0159(8) 0.0012(8)
O3 0.0287(7) 0.0455(9) 0.0253(7) -0.0074(6) 0.0056(6) 0.0022(6)
O2 0.0357(8) 0.0508(10) 0.0243(7) -0.0095(7) 0.0041(6) 0.0068(6)
O1 0.0611(11) 0.0359(9) 0.0694(12) 0.0049(8) 0.0404(9) -0.0096(9)
C6 0.0349(11) 0.0296(11) 0.0446(12) 0.0036(9) 0.0231(9) 0.0072(9)

loop_
_atom_type_symbol
_atom_type_description
_atom_type_scat_dispersion_real
_atom_type_scat_dispersion_imag
_atom_type_scat_source
C C 0.0033 0.0016 'International Tables Vol C Tables 4.2.6.8 and 6.1.1.4'
H H 0.0000 0.0000 'International Tables Vol C Tables 4.2.6.8 and 6.1.1.4'
N N 0.0061 0.0033 'International Tables Vol C Tables 4.2.6.8 and 6.1.1.4'
O O 0.0106 0.0060 'International Tables Vol C Tables 4.2.6.8 and 6.1.1.4'
S S 0.1246 0.1234 'International Tables Vol C Tables 4.2.6.8 and 6.1.1.4'
Co Co 0.3494 0.9721 'International Tables Vol C Tables 4.2.6.8 and 6.1.1.4'

loop_
_geom_angle_atom_site_label_1
_geom_angle_atom_site_label_2
_geom_angle_atom_site_label_3
_geom_angle_site_symmetry_1
_geom_angle_site_symmetry_3
_geom_angle
O2W Co1 O2W 3_666 . 180.0
O2W Co1 O1W 3_666 3_666 89.27(6)
O2W Co1 O1W . 3_666 90.73(6)
O2W Co1 O1W 3_666 . 90.73(6)
O2W Co1 O1W . . 89.27(6)
O1W Co1 O1W 3_666 . 180.0
O2W Co1 N1 3_666 . 91.42(6)
O2W Co1 N1 . . 88.58(6)
O1W Co1 N1 3_666 . 86.94(6)
O1W Co1 N1 . . 93.06(6)
O2W Co1 N1 3_666 3_666 88.58(6)
O2W Co1 N1 . 3_666 91.42(6)
O1W Co1 N1 3_666 3_666 93.06(6)
O1W Co1 N1 . 3_666 86.94(6)
N1 Co1 N1 . 3_666 180.0
O1 S1 O2 . . 113.51(10)
O1 S1 O3 . . 112.41(10)
O2 S1 O3 . . 111.56(9)
O1 S1 C7 . . 106.41(10)
O2 S1 C7 . . 106.96(9)
O3 S1 C7 . . 105.34(9)
Co1 O2W H11 . . 113.9(18)
Co1 O2W H10 . . 118.5(19)
H11 O2W H10 . . 108(2)
Co1 O1W H9 . . 126.1(17)
Co1 O1W H8 . . 114.5(17)
H9 O1W H8 . . 114(2)
C1 N1 C5 . . 116.94(16)
C1 N1 Co1 . . 123.40(12)
C5 N1 Co1 . . 119.27(12)
C4 C3 C2 . . 117.23(17)
C4 C3 C6 . . 121.16(19)
C2 C3 C6 . . 121.61(19)
C1 C2 C3 . . 119.56(18)
C1 C2 H2 . . 120.2
C3 C2 H2 . . 120.2
N1 C5 C4 . . 123.31(18)
N1 C5 H5 . . 118.3
C4 C5 H5 . . 118.3
C5 C4 C3 . . 119.57(18)
C5 C4 H4 . . 120.2
C3 C4 H4 . . 120.2
N1 C1 C2 . . 123.31(18)
N1 C1 H1 . . 118.3
C2 C1 H1 . . 118.3
C6 C7 S1 . . 112.47(13)
C6 C7 H7A . . 109.1
S1 C7 H7A . . 109.1
C6 C7 H7B . . 109.1
S1 C7 H7B . . 109.1
H7A C7 H7B . . 107.8
C3 C6 C7 . . 111.03(16)
C3 C6 H6A . . 109.4
C7 C6 H6A . . 109.4
C3 C6 H6B . . 109.4
C7 C6 H6B . . 109.4
H6A C6 H6B . . 108.0

loop_
_geom_bond_atom_site_label_1
_geom_bond_atom_site_label_2
_geom_bond_site_symmetry_2
_geom_bond_distance
_geom_bond_publ_flag
Co1 O2W 3_666 2.0897(14) ?
Co1 O2W . 2.0897(14) y
Co1 O1W 3_666 2.1151(14) ?
Co1 O1W . 2.1151(14) y
Co1 N1 . 2.1363(15) y
Co1 N1 3_666 2.1363(15) ?
S1 O1 . 1.4436(16) ?
S1 O2 . 1.4553(15) ?
S1 O3 . 1.4644(14) ?
S1 C7 . 1.7772(18) ?
O2W H11 . 0.838(16) ?
O2W H10 . 0.852(16) ?
O1W H9 . 0.832(16) ?
O1W H8 . 0.819(16) ?
N1 C1 . 1.335(2) ?
N1 C5 . 1.341(2) ?
C3 C4 . 1.385(3) ?
C3 C2 . 1.388(3) ?
C3 C6 . 1.514(3) ?
C2 C1 . 1.381(3) ?
C2 H2 . 0.9500 ?
C5 C4 . 1.379(3) ?
C5 H5 . 0.9500 ?
C4 H4 . 0.9500 ?
C1 H1 . 0.9500 ?
C7 C6 . 1.520(3) ?
C7 H7A . 0.9900 ?
C7 H7B . 0.9900 ?
C6 H6A . 0.9900 ?
C6 H6B . 0.9900 ?

loop_
_geom_hbond_atom_site_label_D
_geom_hbond_atom_site_label_H
_geom_hbond_atom_site_label_A
_geom_hbond_site_symmetry_A
_geom_hbond_distance_DH
_geom_hbond_distance_HA
_geom_hbond_distance_DA
_geom_hbond_angle_DHA
O1W H9 O3 1_455 0.832(16) 1.962(16) 2.7906(19) 174(3)
O1W H8 O2 4_476 0.819(16) 1.992(16) 2.806(2) 172(2)
O2W H11 O1 2_755 0.838(16) 1.957(17) 2.794(2) 176(2)
O2W H10 O3 4_476 0.852(16) 1.896(17) 2.7408(19) 171(3)

loop_
_geom_torsion_atom_site_label_1
_geom_torsion_atom_site_label_2
_geom_torsion_atom_site_label_3
_geom_torsion_atom_site_label_4
_geom_torsion_site_symmetry_1
_geom_torsion
O2W Co1 N1 C1 3_666 47.59(15)
O2W Co1 N1 C1 . -132.41(15)
O1W Co1 N1 C1 3_666 136.79(15)
O1W Co1 N1 C1 . -43.21(15)
O2W Co1 N1 C5 3_666 -139.79(14)
O2W Co1 N1 C5 . 40.21(14)
O1W Co1 N1 C5 3_666 -50.60(14)
O1W Co1 N1 C5 . 129.40(14)
C4 C3 C2 C1 . 2.5(3)
C6 C3 C2 C1 . -177.55(18)
C1 N1 C5 C4 . 1.9(3)
Co1 N1 C5 C4 . -171.19(15)
N1 C5 C4 C3 . 0.5(3)
C2 C3 C4 C5 . -2.7(3)
C6 C3 C4 C5 . 177.37(18)
C5 N1 C1 C2 . -2.1(3)
Co1 N1 C1 C2 . 170.68(15)
C3 C2 C1 N1 . -0.1(3)
O1 S1 C7 C6 . -177.49(17)
O2 S1 C7 C6 . -55.84(18)
O3 S1 C7 C6 . 62.98(18)
C4 C3 C6 C7 . 99.8(2)
C2 C3 C6 C7 . -80.1(2)
S1 C7 C6 C3 . -173.42(15)
